data_4112074
loop_
_publ_author_name
'Li-Ming Wu'
'Sang-Hwan Kim'
'Dong-Kyun Seo'

_publ_section_title
;
 Electron-Precise/Deficient La5-xCaxGe4 (3.4 <= x <= 3.8) and Ce5-xCaxGe4
 (3.0 <= x <= 3.3): Probing Low-Valence Electron Concentrations in
 Metal-Rich Gd5Si4- type Germanides
;
_journal_name_full 'Journal of the American Chemical Society'
_journal_page_first 15682
_journal_page_last 15683
_journal_paper_doi 10.1021/ja055568s
_journal_volume 127
_journal_year 2005
_chemical_formula_sum 'Ca3 Ce2 Ge4'
_chemical_formula_weight 690.84
_chemical_name_systematic
; 
 ? 
;
_space_group_IT_number 62
_symmetry_cell_setting orthorhombic
_symmetry_space_group_name_Hall '-P 2ac 2n'
_symmetry_space_group_name_H-M 'P n m a'
_atom_sites_solution_hydrogens geom
_atom_sites_solution_primary direct
_atom_sites_solution_secondary difmap
_audit_creation_method SHELXL-97
_cell_angle_alpha 90.00
_cell_angle_beta 90.00
_cell_angle_gamma 90.00
_cell_formula_units_Z 4
_cell_length_a 7.6453(10)
_cell_length_b 15.423(2)
_cell_length_c 8.0632(11)
_cell_measurement_temperature 293(2)
_cell_volume 950.8(2)
_computing_cell_refinement 'Bruker XSCANS'
_computing_data_collection 'Bruker XSCANS'
_computing_data_reduction 'Bruker SHELXTL'
_computing_molecular_graphics 'Bruker SHELXTL'
_computing_publication_material 'Bruker SHELXTL'
_computing_structure_refinement 'SHELXL-97 (Sheldrick, 1997)'
_computing_structure_solution 'SHELXS-97 (Sheldrick, 1990)'
_diffrn_ambient_temperature 293(2)
_diffrn_measured_fraction_theta_full 1.000
_diffrn_measured_fraction_theta_max 1.000
_diffrn_measurement_device_type 'Bruker P4'
_diffrn_measurement_method '\w scans'
_diffrn_radiation_monochromator graphite
_diffrn_radiation_source 'fine-focus sealed tube'
_diffrn_radiation_type MoK\a
_diffrn_radiation_wavelength 0.71073
_diffrn_reflns_av_R_equivalents 0.0352
_diffrn_reflns_av_sigmaI/netI 0.0189
_diffrn_reflns_limit_h_max 8
_diffrn_reflns_limit_h_min -8
_diffrn_reflns_limit_k_max 17
_diffrn_reflns_limit_k_min -17
_diffrn_reflns_limit_l_max 8
_diffrn_reflns_limit_l_min -8
_diffrn_reflns_number 6005
_diffrn_reflns_theta_full 23.29
_diffrn_reflns_theta_max 23.29
_diffrn_reflns_theta_min 2.64
_exptl_absorpt_coefficient_mu 23.388
_exptl_absorpt_correction_type none
_exptl_crystal_colour Silver
_exptl_crystal_density_diffrn 4.826
_exptl_crystal_description Block
_exptl_crystal_F_000 1216
_exptl_crystal_size_max 0.04
_exptl_crystal_size_mid 0.05
_exptl_crystal_size_min 0.06
_refine_diff_density_max 0.627
_refine_diff_density_min -0.624
_refine_diff_density_rms 0.155
_refine_ls_extinction_method none
_refine_ls_goodness_of_fit_ref 1.393
_refine_ls_hydrogen_treatment mixed
_refine_ls_matrix_type full
_refine_ls_number_parameters 50
_refine_ls_number_reflns 716
_refine_ls_number_restraints 2
_refine_ls_restrained_S_all 1.391
_refine_ls_R_factor_all 0.0191
_refine_ls_R_factor_gt 0.0190
_refine_ls_shift/su_max 0.001
_refine_ls_shift/su_mean 0.000
_refine_ls_structure_factor_coef Fsqd
_refine_ls_weighting_details 'calc w=1/[\s^2^(Fo^2^)+(0.0112P)^2^+1.9562P] where P=(Fo^2^+2Fc^2^)/3'
_refine_ls_weighting_scheme calc
_refine_ls_wR_factor_gt 0.0420
_refine_ls_wR_factor_ref 0.0420
_reflns_number_gt 714
_reflns_number_total 716
_reflns_threshold_expression >2sigma(I)
_cod_data_source_file ja055568ssi20050811_094718.cif
_cod_data_source_block w726
_cod_original_cell_volume 950.7(2)
_cod_database_code 4112074

loop_
_symmetry_equiv_pos_as_xyz
'x, y, z'
'-x+1/2, -y, z+1/2'
'-x, y+1/2, -z'
'x+1/2, -y+1/2, -z+1/2'
'-x, -y, -z'
'x-1/2, y, -z-1/2'
'x, -y-1/2, z'
'-x-1/2, y-1/2, z-1/2'

loop_
_atom_site_label
_atom_site_type_symbol
_atom_site_fract_x
_atom_site_fract_y
_atom_site_fract_z
_atom_site_U_iso_or_equiv
_atom_site_adp_type
_atom_site_occupancy
_atom_site_symmetry_multiplicity
_atom_site_calc_flag
_atom_site_refinement_flags
Ce1 Ce 0.02843(6) 0.40154(3) 0.68723(5) 0.01138(18) Uani 0.559(2) 1 d P
Ca1 Ca 0.02843(6) 0.40154(3) 0.68723(5) 0.01138(18) Uani 0.441(2) 1 d P
Ge2 Ge -0.25865(10) 0.2500 0.62549(9) 0.0106(2) Uani 1 2 d S
Ge3 Ge -0.02016(10) 0.2500 0.40195(10) 0.0113(2) Uani 1 2 d S
Ge4 Ge -0.14797(7) 0.46005(4) 1.02995(7) 0.01112(18) Uani 1 1 d .
Ce2 Ce 0.18316(6) 0.37766(3) 1.17739(6) 0.0093(2) Uani 0.438(2) 1 d P
Ca2 Ca 0.18316(6) 0.37766(3) 1.17739(6) 0.0093(2) Uani 0.562(2) 1 d P
Ca3 Ca -0.14469(18) 0.2500 0.99028(18) 0.0116(4) Uani 1 2 d S

loop_
_atom_site_aniso_label
_atom_site_aniso_U_11
_atom_site_aniso_U_22
_atom_site_aniso_U_33
_atom_site_aniso_U_23
_atom_site_aniso_U_13
_atom_site_aniso_U_12
Ce1 0.0120(3) 0.0118(3) 0.0104(3) -0.00139(18) 0.00139(17) -0.00178(18)
Ca1 0.0120(3) 0.0118(3) 0.0104(3) -0.00139(18) 0.00139(17) -0.00178(18)
Ge2 0.0109(4) 0.0122(4) 0.0089(4) 0.000 0.0004(3) 0.000
Ge3 0.0087(4) 0.0139(5) 0.0113(5) 0.000 0.0008(3) 0.000
Ge4 0.0113(3) 0.0109(3) 0.0111(3) 0.0029(2) -0.0001(2) -0.0015(2)
Ce2 0.0105(3) 0.0085(3) 0.0091(3) -0.0002(2) -0.0011(2) 0.0004(2)
Ca2 0.0105(3) 0.0085(3) 0.0091(3) -0.0002(2) -0.0011(2) 0.0004(2)
Ca3 0.0105(8) 0.0120(9) 0.0124(9) 0.000 0.0005(6) 0.000

loop_
_atom_type_symbol
_atom_type_description
_atom_type_scat_dispersion_real
_atom_type_scat_dispersion_imag
_atom_type_scat_source
Ca Ca 0.2262 0.3064 'International Tables Vol C Tables 4.2.6.8 and 6.1.1.4'
Ge Ge 0.1547 1.8001 'International Tables Vol C Tables 4.2.6.8 and 6.1.1.4'
Ce Ce -0.2486 2.6331 'International Tables Vol C Tables 4.2.6.8 and 6.1.1.4'

loop_
_geom_angle_atom_site_label_1
_geom_angle_atom_site_label_2
_geom_angle_atom_site_label_3
_geom_angle
_geom_angle_site_symmetry_1
_geom_angle_site_symmetry_3
Ge4 Ce1 Ge4 136.58(2) 6_657 .
Ge4 Ce1 Ge2 94.08(2) 6_657 6_657
Ge4 Ce1 Ge2 90.73(2) . 6_657
Ge4 Ce1 Ge2 130.52(2) 6_657 .
Ge4 Ce1 Ge2 92.89(2) . .
Ge2 Ce1 Ge2 83.756(17) 6_657 .
Ge4 Ce1 Ge4 88.920(14) 6_657 5_567
Ge4 Ce1 Ge4 47.877(19) . 5_567
Ge2 Ce1 Ge4 90.316(19) 6_657 5_567
Ge2 Ce1 Ge4 140.35(2) . 5_567
Ge4 Ce1 Ge3 84.50(2) 6_657 .
Ge4 Ce1 Ge3 138.86(2) . .
Ge2 Ce1 Ge3 82.526(19) 6_657 .
Ge2 Ce1 Ge3 46.116(19) . .
Ge4 Ce1 Ge3 169.89(2) 5_567 .
Ge4 Ce1 Ca3 147.29(3) 6_657 .
Ge4 Ce1 Ca3 56.46(2) . .
Ge2 Ce1 Ca3 53.29(3) 6_657 .
Ge2 Ce1 Ca3 52.63(3) . .
Ge4 Ce1 Ca3 93.04(3) 5_567 .
Ge3 Ce1 Ca3 88.41(2) . .
Ge4 Ce1 Ca3 55.88(2) 6_657 6_657
Ge4 Ce1 Ca3 142.54(3) . 6_657
Ge2 Ce1 Ca3 51.95(3) 6_657 6_657
Ge2 Ce1 Ca3 86.72(2) . 6_657
Ge4 Ce1 Ca3 119.64(3) 5_567 6_657
Ge3 Ce1 Ca3 50.26(3) . 6_657
Ca3 Ce1 Ca3 95.72(3) . 6_657
Ge4 Ce1 Ca2 103.229(18) 6_657 5_567
Ge4 Ce1 Ca2 48.883(14) . 5_567
Ge2 Ce1 Ca2 134.980(19) 6_657 5_567
Ge2 Ce1 Ca2 112.882(19) . 5_567
Ge4 Ce1 Ca2 49.592(14) 5_567 5_567
Ge3 Ce1 Ca2 139.631(19) . 5_567
Ca3 Ce1 Ca2 102.77(2) . 5_567
Ca3 Ce1 Ca2 158.71(2) 6_657 5_567
Ge4 Ce1 Ce2 103.229(18) 6_657 5_567
Ge4 Ce1 Ce2 48.883(14) . 5_567
Ge2 Ce1 Ce2 134.980(19) 6_657 5_567
Ge2 Ce1 Ce2 112.882(19) . 5_567
Ge4 Ce1 Ce2 49.592(14) 5_567 5_567
Ge3 Ce1 Ce2 139.631(19) . 5_567
Ca3 Ce1 Ce2 102.77(2) . 5_567
Ca3 Ce1 Ce2 158.71(2) 6_657 5_567
Ca2 Ce1 Ce2 0.000(12) 5_567 5_567
Ge4 Ce1 Ca1 153.892(18) 6_657 6_557
Ge4 Ce1 Ca1 51.129(14) . 6_557
Ge2 Ce1 Ca1 111.606(19) 6_657 6_557
Ge2 Ce1 Ca1 52.073(14) . 6_557
Ge4 Ce1 Ca1 95.284(17) 5_567 6_557
Ge3 Ce1 Ca1 93.991(17) . 6_557
Ca3 Ce1 Ca1 58.36(2) . 6_557
Ca3 Ce1 Ca1 138.602(18) 6_657 6_557
Ca2 Ce1 Ca1 61.991(10) 5_567 6_557
Ce2 Ce1 Ca1 61.991(10) 5_567 6_557
Ge4 Ce1 Ce1 153.892(18) 6_657 6_557
Ge4 Ce1 Ce1 51.129(14) . 6_557
Ge2 Ce1 Ce1 111.606(19) 6_657 6_557
Ge2 Ce1 Ce1 52.073(14) . 6_557
Ge4 Ce1 Ce1 95.284(17) 5_567 6_557
Ge3 Ce1 Ce1 93.991(17) . 6_557
Ca3 Ce1 Ce1 58.36(2) . 6_557
Ca3 Ce1 Ce1 138.602(18) 6_657 6_557
Ca2 Ce1 Ce1 61.991(10) 5_567 6_557
Ce2 Ce1 Ce1 61.991(10) 5_567 6_557
Ca1 Ce1 Ce1 0.000(13) 6_557 6_557
Ge3 Ge2 Ca3 118.17(4) . .
Ge3 Ge2 Ca3 117.78(4) . 6_557
Ca3 Ge2 Ca3 124.05(4) . 6_557
Ge3 Ge2 Ca2 63.77(2) . 4_456
Ca3 Ge2 Ca2 141.164(14) . 4_456
Ca3 Ge2 Ca2 68.51(3) 6_557 4_456
Ge3 Ge2 Ce2 63.77(2) . 4_456
Ca3 Ge2 Ce2 141.164(14) . 4_456
Ca3 Ge2 Ce2 68.51(3) 6_557 4_456
Ca2 Ge2 Ce2 0.00(2) 4_456 4_456
Ge3 Ge2 Ca2 63.77(2) . 6_557
Ca3 Ge2 Ca2 141.164(14) . 6_557
Ca3 Ge2 Ca2 68.51(3) 6_557 6_557
Ca2 Ge2 Ca2 76.84(3) 4_456 6_557
Ce2 Ge2 Ca2 76.84(3) 4_456 6_557
Ge3 Ge2 Ce2 63.77(2) . 6_557
Ca3 Ge2 Ce2 141.164(14) . 6_557
Ca3 Ge2 Ce2 68.51(3) 6_557 6_557
Ca2 Ge2 Ce2 76.84(3) 4_456 6_557
Ce2 Ge2 Ce2 76.84(3) 4_456 6_557
Ca2 Ge2 Ce2 0.00(2) 6_557 6_557
Ge3 Ge2 Ce1 133.505(13) . 4_456
Ca3 Ge2 Ce1 72.20(2) . 4_456
Ca3 Ge2 Ce1 70.11(2) 6_557 4_456
Ca2 Ge2 Ce1 80.773(17) 4_456 4_456
Ce2 Ge2 Ce1 80.773(17) 4_456 4_456
Ca2 Ge2 Ce1 137.79(3) 6_557 4_456
Ce2 Ge2 Ce1 137.79(3) 6_557 4_456
Ge3 Ge2 Ca1 133.505(13) . 4_456
Ca3 Ge2 Ca1 72.20(2) . 4_456
Ca3 Ge2 Ca1 70.11(2) 6_557 4_456
Ca2 Ge2 Ca1 80.773(17) 4_456 4_456
Ce2 Ge2 Ca1 80.773(17) 4_456 4_456
Ca2 Ge2 Ca1 137.79(3) 6_557 4_456
Ce2 Ge2 Ca1 137.79(3) 6_557 4_456
Ce1 Ge2 Ca1 0.000(17) 4_456 4_456
Ge3 Ge2 Ce1 133.505(13) . 6_557
Ca3 Ge2 Ce1 72.20(2) . 6_557
Ca3 Ge2 Ce1 70.11(2) 6_557 6_557
Ca2 Ge2 Ce1 137.79(3) 4_456 6_557
Ce2 Ge2 Ce1 137.79(3) 4_456 6_557
Ca2 Ge2 Ce1 80.773(17) 6_557 6_557
Ce2 Ge2 Ce1 80.773(17) 6_557 6_557
Ce1 Ge2 Ce1 92.93(3) 4_456 6_557
Ca1 Ge2 Ce1 92.93(3) 4_456 6_557
Ge3 Ge2 Ca1 133.505(13) . 6_557
Ca3 Ge2 Ca1 72.20(2) . 6_557
Ca3 Ge2 Ca1 70.11(2) 6_557 6_557
Ca2 Ge2 Ca1 137.79(3) 4_456 6_557
Ce2 Ge2 Ca1 137.79(3) 4_456 6_557
Ca2 Ge2 Ca1 80.773(17) 6_557 6_557
Ce2 Ge2 Ca1 80.773(17) 6_557 6_557
Ce1 Ge2 Ca1 92.93(3) 4_456 6_557
Ca1 Ge2 Ca1 92.93(3) 4_456 6_557
Ce1 Ge2 Ca1 0.000(13) 6_557 6_557
Ge3 Ge2 Ce1 68.09(2) . .
Ca3 Ge2 Ce1 70.17(2) . .
Ca3 Ge2 Ce1 133.728(13) 6_557 .
Ca2 Ge2 Ce1 131.37(3) 4_456 .
Ce2 Ge2 Ce1 131.37(3) 4_456 .
Ca2 Ge2 Ce1 76.447(16) 6_557 .
Ce2 Ge2 Ce1 76.447(16) 6_557 .
Ce1 Ge2 Ce1 142.37(3) 4_456 .
Ca1 Ge2 Ce1 142.37(3) 4_456 .
Ce1 Ge2 Ce1 75.375(14) 6_557 .
Ca1 Ge2 Ce1 75.375(14) 6_557 .
Ge2 Ge3 Ca3 118.49(4) . 6_657
Ge2 Ge3 Ca2 67.74(2) . 4_456
Ca3 Ge3 Ca2 140.112(14) 6_657 4_456
Ge2 Ge3 Ce2 67.74(2) . 4_456
Ca3 Ge3 Ce2 140.112(14) 6_657 4_456
Ca2 Ge3 Ce2 0.000(18) 4_456 4_456
Ge2 Ge3 Ca2 67.74(2) . 6_557
Ca3 Ge3 Ca2 140.112(14) 6_657 6_557
Ca2 Ge3 Ca2 79.75(3) 4_456 6_557
Ce2 Ge3 Ca2 79.75(3) 4_456 6_557
Ge2 Ge3 Ce2 67.74(2) . 6_557
Ca3 Ge3 Ce2 140.112(14) 6_657 6_557
Ca2 Ge3 Ce2 79.75(3) 4_456 6_557
Ce2 Ge3 Ce2 79.75(3) 4_456 6_557
Ca2 Ge3 Ce2 0.000(12) 6_557 6_557
Ge2 Ge3 Ca2 140.245(14) . 7_564
Ca3 Ge3 Ca2 71.86(3) 6_657 7_564
Ca2 Ge3 Ca2 80.862(17) 4_456 7_564
Ce2 Ge3 Ca2 80.862(17) 4_456 7_564
Ca2 Ge3 Ca2 131.09(3) 6_557 7_564
Ce2 Ge3 Ca2 131.09(3) 6_557 7_564
Ge2 Ge3 Ce2 140.245(14) . 7_564
Ca3 Ge3 Ce2 71.86(3) 6_657 7_564
Ca2 Ge3 Ce2 80.862(17) 4_456 7_564
Ce2 Ge3 Ce2 80.862(17) 4_456 7_564
Ca2 Ge3 Ce2 131.09(3) 6_557 7_564
Ce2 Ge3 Ce2 131.09(3) 6_557 7_564
Ca2 Ge3 Ce2 0.00(2) 7_564 7_564
Ge2 Ge3 Ce2 140.245(14) . 1_554
Ca3 Ge3 Ce2 71.86(3) 6_657 1_554
Ca2 Ge3 Ce2 131.09(3) 4_456 1_554
Ce2 Ge3 Ce2 131.09(3) 4_456 1_554
Ca2 Ge3 Ce2 80.862(17) 6_557 1_554
Ce2 Ge3 Ce2 80.862(17) 6_557 1_554
Ca2 Ge3 Ce2 79.05(3) 7_564 1_554
Ce2 Ge3 Ce2 79.05(3) 7_564 1_554
Ge2 Ge3 Ca2 140.245(14) . 1_554
Ca3 Ge3 Ca2 71.86(3) 6_657 1_554
Ca2 Ge3 Ca2 131.09(3) 4_456 1_554
Ce2 Ge3 Ca2 131.09(3) 4_456 1_554
Ca2 Ge3 Ca2 80.862(17) 6_557 1_554
Ce2 Ge3 Ca2 80.862(17) 6_557 1_554
Ca2 Ge3 Ca2 79.05(3) 7_564 1_554
Ce2 Ge3 Ca2 79.05(3) 7_564 1_554
Ce2 Ge3 Ca2 0.00(2) 1_554 1_554
Ge2 Ge3 Ce1 65.80(2) . .
Ca3 Ge3 Ce1 71.96(2) 6_657 .
Ca2 Ge3 Ce1 133.03(3) 4_456 .
Ce2 Ge3 Ce1 133.03(3) 4_456 .
Ca2 Ge3 Ce1 76.957(16) 6_557 .
Ce2 Ge3 Ce1 76.957(16) 6_557 .
Ca2 Ge3 Ce1 143.33(3) 7_564 .
Ce2 Ge3 Ce1 143.33(3) 7_564 .
Ce2 Ge3 Ce1 84.301(17) 1_554 .
Ca2 Ge3 Ce1 84.301(17) 1_554 .
Ge4 Ge4 Ca2 136.18(3) 5_567 6_558
Ge4 Ge4 Ce2 136.18(3) 5_567 6_558
Ca2 Ge4 Ce2 0.00(2) 6_558 6_558
Ge4 Ge4 Ca2 65.51(2) 5_567 5_567
Ca2 Ge4 Ca2 138.94(2) 6_558 5_567
Ce2 Ge4 Ca2 138.94(2) 6_558 5_567
Ge4 Ge4 Ce2 65.51(2) 5_567 5_567
Ca2 Ge4 Ce2 138.94(2) 6_558 5_567
Ce2 Ge4 Ce2 138.94(2) 6_558 5_567
Ca2 Ge4 Ce2 0.00(2) 5_567 5_567
Ge4 Ge4 Ce2 63.54(2) 5_567 .
Ca2 Ge4 Ce2 82.761(18) 6_558 .
Ce2 Ge4 Ce2 82.761(18) 6_558 .
Ca2 Ge4 Ce2 129.054(19) 5_567 .
Ce2 Ge4 Ce2 129.054(19) 5_567 .
Ge4 Ge4 Ce1 135.02(3) 5_567 6_557
Ca2 Ge4 Ce1 88.73(2) 6_558 6_557
Ce2 Ge4 Ce1 88.73(2) 6_558 6_557
Ca2 Ge4 Ce1 81.974(19) 5_567 6_557
Ce2 Ge4 Ce1 81.974(19) 5_567 6_557
Ce2 Ge4 Ce1 137.81(2) . 6_557
Ge4 Ge4 Ca1 135.02(3) 5_567 6_557
Ca2 Ge4 Ca1 88.73(2) 6_558 6_557
Ce2 Ge4 Ca1 88.73(2) 6_558 6_557
Ca2 Ge4 Ca1 81.974(19) 5_567 6_557
Ce2 Ge4 Ca1 81.974(19) 5_567 6_557
Ce2 Ge4 Ca1 137.81(2) . 6_557
Ce1 Ge4 Ca1 0.000(17) 6_557 6_557
Ge4 Ge4 Ce1 67.06(2) 5_567 .
Ca2 Ge4 Ce1 138.28(2) 6_558 .
Ce2 Ge4 Ce1 138.28(2) 6_558 .
Ca2 Ge4 Ce1 78.091(19) 5_567 .
Ce2 Ge4 Ce1 78.091(19) 5_567 .
Ce2 Ge4 Ce1 82.555(19) . .
Ce1 Ge4 Ce1 76.785(16) 6_557 .
Ca1 Ge4 Ce1 76.785(16) 6_557 .
Ge4 Ge4 Ce1 65.06(2) 5_567 5_567
Ca2 Ge4 Ce1 81.15(2) 6_558 5_567
Ce2 Ge4 Ce1 81.15(2) 6_558 5_567
Ca2 Ge4 Ce1 82.49(2) 5_567 5_567
Ce2 Ge4 Ce1 82.49(2) 5_567 5_567
Ce2 Ge4 Ce1 76.628(18) . 5_567
Ce1 Ge4 Ce1 142.636(19) 6_557 5_567
Ca1 Ge4 Ce1 142.636(19) 6_557 5_567
Ce1 Ge4 Ce1 132.123(19) . 5_567
Ge4 Ce2 Ge4 97.105(18) 6_658 5_567
Ge4 Ce2 Ge3 96.81(2) 6_658 6_657
Ge4 Ce2 Ge3 118.79(2) 5_567 6_657
Ge4 Ce2 Ge4 119.21(3) 6_658 .
Ge4 Ce2 Ge4 50.946(19) 5_567 .
Ge3 Ce2 Ge4 142.49(3) 6_657 .
Ge4 Ce2 Ge3 91.47(2) 6_658 1_556
Ge4 Ce2 Ge3 143.72(2) 5_567 1_556
Ge3 Ce2 Ge3 94.878(19) 6_657 1_556
Ge4 Ce2 Ge3 94.34(2) . 1_556
Ge4 Ce2 Ge2 144.68(2) 6_658 6_657
Ge4 Ce2 Ge2 95.78(2) 5_567 6_657
Ge3 Ce2 Ge2 48.49(2) 6_657 6_657
Ge4 Ce2 Ge2 94.27(2) . 6_657
Ge3 Ce2 Ge2 97.25(2) 1_556 6_657
Ge4 Ce2 Ca3 152.42(3) 6_658 .
Ge4 Ce2 Ca3 99.35(2) 5_567 .
Ge3 Ce2 Ca3 94.47(3) 6_657 .
Ge4 Ce2 Ca3 58.64(2) . .
Ge3 Ce2 Ca3 62.48(3) 1_556 .
Ge2 Ce2 Ca3 54.77(3) 6_657 .
Ge4 Ce2 Ca3 58.74(2) 6_658 6_658
Ge4 Ce2 Ca3 154.59(2) 5_567 6_658
Ge3 Ce2 Ca3 62.05(3) 6_657 6_658
Ge4 Ce2 Ca3 145.19(3) . 6_658
Ge3 Ce2 Ca3 52.84(3) 1_556 6_658
Ge2 Ce2 Ca3 100.59(2) 6_657 6_658
Ca3 Ce2 Ca3 105.95(3) . 6_658
Ge4 Ce2 Ce1 65.649(16) 6_658 5_567
Ge4 Ce2 Ce1 53.025(16) 5_567 5_567
Ge3 Ce2 Ce1 156.725(19) 6_657 5_567
Ge4 Ce2 Ce1 53.779(15) . 5_567
Ge3 Ce2 Ce1 100.504(18) 1_556 5_567
Ge2 Ce2 Ce1 144.233(19) 6_657 5_567
Ca3 Ce2 Ce1 108.09(2) . 5_567
Ca3 Ce2 Ce1 114.90(2) 6_658 5_567
Ge4 Ce2 Ca1 65.649(16) 6_658 5_567
Ge4 Ce2 Ca1 53.025(16) 5_567 5_567
Ge3 Ce2 Ca1 156.725(19) 6_657 5_567
Ge4 Ce2 Ca1 53.779(15) . 5_567
Ge3 Ce2 Ca1 100.504(18) 1_556 5_567
Ge2 Ce2 Ca1 144.233(19) 6_657 5_567
Ca3 Ce2 Ca1 108.09(2) . 5_567
Ca3 Ce2 Ca1 114.90(2) 6_658 5_567
Ce1 Ce2 Ca1 0.000(16) 5_567 5_567
Ge4 Ce2 Ca2 115.285(15) 6_658 7_565
Ge4 Ce2 Ca2 145.922(15) 5_567 7_565
Ge3 Ce2 Ca2 50.124(14) 6_657 7_565
Ge4 Ce2 Ca2 114.433(14) . 7_565
Ge3 Ce2 Ca2 50.476(13) 1_556 7_565
Ge2 Ce2 Ca2 51.582(13) 6_657 7_565
Ca3 Ce2 Ca2 56.060(16) . 7_565
Ca3 Ce2 Ca2 56.596(16) 6_658 7_565
Ce1 Ce2 Ca2 150.185(10) 5_567 7_565
Ca1 Ce2 Ca2 150.185(10) 5_567 7_565
Ge4 Ce2 Ce2 115.285(15) 6_658 7_565
Ge4 Ce2 Ce2 145.922(15) 5_567 7_565
Ge3 Ce2 Ce2 50.124(14) 6_657 7_565
Ge4 Ce2 Ce2 114.433(14) . 7_565
Ge3 Ce2 Ce2 50.476(13) 1_556 7_565
Ge2 Ce2 Ce2 51.582(13) 6_657 7_565
Ca3 Ce2 Ce2 56.060(16) . 7_565
Ca3 Ce2 Ce2 56.596(16) 6_658 7_565
Ce1 Ce2 Ce2 150.185(10) 5_567 7_565
Ca1 Ce2 Ce2 150.185(10) 5_567 7_565
Ca2 Ce2 Ce2 0.000(14) 7_565 7_565
Ge3 Ca3 Ge2 90.34(4) 6_557 .
Ge3 Ca3 Ge2 179.29(6) 6_557 6_657
Ge2 Ca3 Ge2 88.95(4) . 6_657
Ge3 Ca3 Ge4 87.95(3) 6_557 .
Ge2 Ca3 Ge4 95.28(3) . .
Ge2 Ca3 Ge4 92.12(3) 6_657 .
Ge3 Ca3 Ge4 87.95(3) 6_557 7_565
Ge2 Ca3 Ge4 95.28(3) . 7_565
Ge2 Ca3 Ge4 92.12(3) 6_657 7_565
Ge4 Ca3 Ge4 168.69(6) . 7_565
Ge3 Ca3 Ge3 89.16(4) 6_557 1_556
Ge2 Ca3 Ge3 179.50(5) . 1_556
Ge2 Ca3 Ge3 91.55(4) 6_657 1_556
Ge4 Ca3 Ge3 84.70(3) . 1_556
Ge4 Ca3 Ge3 84.70(3) 7_565 1_556
Ge3 Ca3 Ce2 123.80(4) 6_557 .
Ge2 Ca3 Ce2 127.74(4) . .
Ge2 Ca3 Ce2 56.72(3) 6_657 .
Ge4 Ca3 Ce2 53.689(18) . .
Ge4 Ca3 Ce2 121.27(4) 7_565 .
Ge3 Ca3 Ce2 52.61(2) 1_556 .
Ge3 Ca3 Ca2 123.80(4) 6_557 7_565
Ge2 Ca3 Ca2 127.74(4) . 7_565
Ge2 Ca3 Ca2 56.72(3) 6_657 7_565
Ge4 Ca3 Ca2 121.27(4) . 7_565
Ge4 Ca3 Ca2 53.689(18) 7_565 7_565
Ge3 Ca3 Ca2 52.61(2) 1_556 7_565
Ce2 Ca3 Ca2 67.88(3) . 7_565
Ge3 Ca3 Ce2 123.80(4) 6_557 7_565
Ge2 Ca3 Ce2 127.74(4) . 7_565
Ge2 Ca3 Ce2 56.72(3) 6_657 7_565
Ge4 Ca3 Ce2 121.27(4) . 7_565
Ge4 Ca3 Ce2 53.689(18) 7_565 7_565
Ge3 Ca3 Ce2 52.61(2) 1_556 7_565
Ce2 Ca3 Ce2 67.88(3) . 7_565
Ca2 Ca3 Ce2 0.000(19) 7_565 7_565
Ge3 Ca3 Ca2 55.30(3) 6_557 6_558
Ge2 Ca3 Ca2 127.87(4) . 6_558
Ge2 Ca3 Ca2 125.23(4) 6_657 6_558
Ge4 Ca3 Ca2 51.368(18) . 6_558
Ge4 Ca3 Ca2 118.13(4) 7_565 6_558
Ge3 Ca3 Ca2 51.77(2) 1_556 6_558
Ce2 Ca3 Ca2 68.51(2) . 6_558
Ca2 Ca3 Ca2 104.38(4) 7_565 6_558
Ce2 Ca3 Ca2 104.38(4) 7_565 6_558
Ge3 Ca3 Ce2 55.30(3) 6_557 6_558
Ge2 Ca3 Ce2 127.87(4) . 6_558
Ge2 Ca3 Ce2 125.23(4) 6_657 6_558
Ge4 Ca3 Ce2 51.368(18) . 6_558
Ge4 Ca3 Ce2 118.13(4) 7_565 6_558
Ge3 Ca3 Ce2 51.77(2) 1_556 6_558
Ce2 Ca3 Ce2 68.51(2) . 6_558
Ca2 Ca3 Ce2 104.38(4) 7_565 6_558
Ce2 Ca3 Ce2 104.38(4) 7_565 6_558
Ca2 Ca3 Ce2 0.000(17) 6_558 6_558

loop_
_geom_bond_atom_site_label_1
_geom_bond_atom_site_label_2
_geom_bond_distance
_geom_bond_site_symmetry_2
Ce1 Ge4 3.1625(7) 6_657
Ce1 Ge4 3.2046(8) .
Ce1 Ge2 3.2237(7) 6_657
Ce1 Ge2 3.2445(7) .
Ce1 Ge4 3.2547(8) 5_567
Ce1 Ge3 3.3002(8) .
Ce1 Ca3 3.6311(12) .
Ce1 Ca3 3.7089(12) 6_657
Ce1 Ca2 3.9250(7) 5_567
Ce1 Ce2 3.9250(7) 5_567
Ce1 Ca1 3.9544(5) 6_557
Ce1 Ce1 3.9544(5) 6_557
Ge2 Ge3 2.5639(11) .
Ge2 Ca3 3.0677(17) .
Ge2 Ca3 3.0955(16) 6_557
Ge2 Ca2 3.1684(8) 4_456
Ge2 Ce2 3.1684(8) 4_456
Ge2 Ca2 3.1684(8) 6_557
Ge2 Ce2 3.1684(8) 6_557
Ge2 Ce1 3.2237(7) 4_456
Ge2 Ca1 3.2237(7) 4_456
Ge2 Ce1 3.2237(7) 6_557
Ge2 Ca1 3.2237(7) 6_557
Ge3 Ca3 2.9992(16) 6_657
Ge3 Ca2 3.0709(8) 4_456
Ge3 Ce2 3.0709(8) 4_456
Ge3 Ca2 3.0709(8) 6_557
Ge3 Ce2 3.0709(8) 6_557
Ge3 Ca2 3.0937(8) 7_564
Ge3 Ce2 3.0937(8) 7_564
Ge3 Ce2 3.0937(8) 1_554
Ge3 Ca2 3.0937(8) 1_554
Ge4 Ge4 2.6213(11) 5_567
Ge4 Ca2 2.9749(8) 6_558
Ge4 Ce2 2.9749(8) 6_558
Ge4 Ca2 3.0220(8) 5_567
Ge4 Ce2 3.0220(8) 5_567
Ge4 Ce2 3.0719(8) .
Ge4 Ce1 3.1625(7) 6_557
Ge4 Ca1 3.1625(7) 6_557
Ge4 Ce1 3.2547(8) 5_567
Ce2 Ge4 2.9749(8) 6_658
Ce2 Ge4 3.0220(8) 5_567
Ce2 Ge3 3.0709(8) 6_657
Ce2 Ge3 3.0937(8) 1_556
Ce2 Ge2 3.1684(8) 6_657
Ce2 Ca3 3.5263(13) .
Ce2 Ca3 3.5762(13) 6_658
Ce2 Ce1 3.9250(8) 5_567
Ce2 Ca1 3.9250(8) 5_567
Ce2 Ca2 3.9377(11) 7_565
Ce2 Ce2 3.9377(11) 7_565
Ca3 Ge3 2.9992(16) 6_557
Ca3 Ge2 3.0955(16) 6_657
Ca3 Ge4 3.2553(7) 7_565
Ca3 Ge3 3.4532(17) 1_556
Ca3 Ca2 3.5263(13) 7_565
Ca3 Ce2 3.5263(13) 7_565
Ca3 Ca2 3.5762(13) 6_558
Ca3 Ce2 3.5762(13) 6_558
